data_1546146
loop_
_publ_author_name
'Kachi-Terajima, Chihiro'
'Ishii, Rikako'
'Tojo, Yoshiaki'
'Fukuda, Masato'
'Kitagawa, Yasutaka'
'Asaoka, Mizuki'
'Miyasaka, Hitoshi'

_publ_section_title
;
 Ferromagnetic Exchange Coupling in a Family of MnIII Salen-Type
 Schiff-Base Out-of-Plane Dimers
;
_journal_name_full 'The Journal of Physical Chemistry C'
_journal_paper_doi 10.1021/acs.jpcc.7b03336
_journal_year 2017
_chemical_formula_sum 'C21 H20 Cl2 Mn N3 O2 S'
_chemical_formula_weight 504.30
_chemical_name_systematic
; 
 ? 
;
_space_group_IT_number 14
_symmetry_cell_setting monoclinic
_symmetry_space_group_name_Hall '-P 2yn'
_symmetry_space_group_name_H-M 'P 1 21/n 1'
_atom_sites_solution_hydrogens geom
_atom_sites_solution_primary direct
_atom_sites_solution_secondary difmap
_audit_creation_method SHELXL-97
_cell_angle_alpha 90.00
_cell_angle_beta 103.2230(10)
_cell_angle_gamma 90.00
_cell_formula_units_Z 4
_cell_length_a 7.8995(4)
_cell_length_b 19.6273(11)
_cell_length_c 14.0750(8)
_cell_measurement_reflns_used 1918
_cell_measurement_temperature 90(2)
_cell_measurement_theta_max 25.74
_cell_measurement_theta_min 2.55
_cell_volume 2124.4(2)
_computing_cell_refinement 'Bruker SMART'
_computing_data_collection 'Bruker SMART'
_computing_data_reduction 'Bruker SAINT'
_computing_molecular_graphics 'Bruker SHELXTL'
_computing_publication_material 'Bruker SHELXTL'
_computing_structure_refinement 'SHELXL-97 (Sheldrick, 1997)'
_computing_structure_solution 'SHELXS-97 (Sheldrick, 1990)'
_diffrn_ambient_temperature 90(2)
_diffrn_detector_area_resol_mean 8.366
_diffrn_measured_fraction_theta_full 0.998
_diffrn_measured_fraction_theta_max 0.998
_diffrn_measurement_device_type 'CCD area detector'
_diffrn_measurement_method 'phi and omega scans'
_diffrn_radiation_monochromator graphite
_diffrn_radiation_source 'fine-focus sealed tube'
_diffrn_radiation_type MoK\a
_diffrn_radiation_wavelength 0.71073
_diffrn_reflns_av_R_equivalents 0.0569
_diffrn_reflns_av_sigmaI/netI 0.0753
_diffrn_reflns_limit_h_max 10
_diffrn_reflns_limit_h_min -10
_diffrn_reflns_limit_k_max 25
_diffrn_reflns_limit_k_min -24
_diffrn_reflns_limit_l_max 11
_diffrn_reflns_limit_l_min -18
_diffrn_reflns_number 13612
_diffrn_reflns_theta_full 27.61
_diffrn_reflns_theta_max 27.61
_diffrn_reflns_theta_min 1.81
_diffrn_standards_decay_% 0
_exptl_absorpt_coefficient_mu 0.995
_exptl_absorpt_correction_T_max 0.9613
_exptl_absorpt_correction_T_min 0.7890
_exptl_absorpt_correction_type empirical
_exptl_absorpt_process_details 'SADABS; Sheldrick 1996'
_exptl_crystal_colour brown
_exptl_crystal_density_diffrn 1.577
_exptl_crystal_density_method 'not measured'
_exptl_crystal_description prism
_exptl_crystal_F_000 1032
_exptl_crystal_size_max 0.25
_exptl_crystal_size_mid 0.05
_exptl_crystal_size_min 0.04
_refine_diff_density_max 0.441
_refine_diff_density_min -0.402
_refine_diff_density_rms 0.087
_refine_ls_extinction_method none
_refine_ls_goodness_of_fit_ref 0.988
_refine_ls_hydrogen_treatment constr
_refine_ls_matrix_type full
_refine_ls_number_parameters 275
_refine_ls_number_reflns 4930
_refine_ls_number_restraints 0
_refine_ls_restrained_S_all 0.988
_refine_ls_R_factor_all 0.0734
_refine_ls_R_factor_gt 0.0410
_refine_ls_shift/su_max 0.001
_refine_ls_shift/su_mean 0.000
_refine_ls_structure_factor_coef Fsqd
_refine_ls_weighting_details 'calc w=1/[\s^2^(Fo^2^)+(0.0322P)^2^+0.0000P] where P=(Fo^2^+2Fc^2^)/3'
_refine_ls_weighting_scheme calc
_refine_ls_wR_factor_gt 0.0746
_refine_ls_wR_factor_ref 0.0842
_reflns_number_gt 3451
_reflns_number_total 4930
_reflns_threshold_expression >2sigma(I)
_cod_data_source_file jp7b03336_si_006.cif
_cod_data_source_block test_0
_cod_depositor_comments
;
The following automatic conversions were performed:

'_symmetry_cell_setting' value 'Monoclinic' changed to 'monoclinic'
according to
/home/data/users/saulius/crontab/automatic-downloads/rss-feeds/ACS/lib/dictionaries/cif_core.dic
dictionary named 'cif_core.dic' version 2.4.2 from 2011-04-26.

Automatic conversion script
Id: cif_fix_values 4973 2017-02-22 13:04:09Z antanas 
;
_cod_original_sg_symbol_H-M P2(1)/n
_cod_database_code 1546146

loop_
_symmetry_equiv_pos_as_xyz
'x, y, z'
'-x+1/2, y+1/2, -z+1/2'
'-x, -y, -z'
'x-1/2, -y-1/2, z-1/2'

loop_
_atom_site_label
_atom_site_type_symbol
_atom_site_fract_x
_atom_site_fract_y
_atom_site_fract_z
_atom_site_U_iso_or_equiv
_atom_site_adp_type
_atom_site_occupancy
_atom_site_symmetry_multiplicity
_atom_site_calc_flag
_atom_site_refinement_flags
C1 C 0.0420(3) 0.15648(13) 0.54855(18) 0.0133(6) Uani 1 1 d .
C2 C 0.0810(3) 0.20867(13) 0.48933(19) 0.0152(6) Uani 1 1 d .
H2 H 0.1320 0.1974 0.4365 0.018 Uiso 1 1 calc R
C3 C 0.0473(3) 0.27635(14) 0.50564(19) 0.0158(6) Uani 1 1 d .
H3 H 0.0769 0.3111 0.4653 0.019 Uiso 1 1 calc R
C4 C -0.0304(3) 0.29294(13) 0.58169(19) 0.0130(6) Uani 1 1 d .
C5 C -0.0789(3) 0.24322(13) 0.63922(18) 0.0126(6) Uani 1 1 d .
H5 H -0.1378 0.2552 0.6886 0.015 Uiso 1 1 calc R
C6 C -0.0408(3) 0.17454(13) 0.62455(18) 0.0128(6) Uani 1 1 d .
C7 C -0.0962(3) 0.12391(13) 0.68583(18) 0.0126(6) Uani 1 1 d .
H7 H -0.1800 0.1369 0.7213 0.015 Uiso 1 1 calc R
C8 C -0.1063(3) 0.00921(12) 0.75366(19) 0.0124(6) Uani 1 1 d .
C9 C -0.2322(3) -0.03564(13) 0.68099(18) 0.0159(6) Uani 1 1 d .
H9A H -0.3283 -0.0077 0.6447 0.024 Uiso 1 1 calc R
H9B H -0.2784 -0.0715 0.7164 0.024 Uiso 1 1 calc R
H9C H -0.1705 -0.0564 0.6353 0.024 Uiso 1 1 calc R
C10 C -0.2014(3) 0.03955(13) 0.82725(19) 0.0143(6) Uani 1 1 d .
H10A H -0.1259 0.0727 0.8686 0.021 Uiso 1 1 calc R
H10B H -0.2313 0.0031 0.8681 0.021 Uiso 1 1 calc R
H10C H -0.3080 0.0622 0.7922 0.021 Uiso 1 1 calc R
C11 C 0.0604(3) -0.03128(13) 0.80579(17) 0.0114(5) Uani 1 1 d .
C12 C 0.1849(3) 0.01318(13) 0.88057(18) 0.0163(6) Uani 1 1 d .
H12A H 0.2951 -0.0111 0.9038 0.024 Uiso 1 1 calc R
H12B H 0.1325 0.0229 0.9359 0.024 Uiso 1 1 calc R
H12C H 0.2066 0.0561 0.8497 0.024 Uiso 1 1 calc R
C13 C 0.0171(3) -0.09537(13) 0.85724(19) 0.0167(6) Uani 1 1 d .
H13A H -0.0514 -0.1265 0.8090 0.025 Uiso 1 1 calc R
H13B H -0.0501 -0.0828 0.9051 0.025 Uiso 1 1 calc R
H13C H 0.1251 -0.1179 0.8906 0.025 Uiso 1 1 calc R
C14 C 0.2061(3) -0.10723(13) 0.71197(18) 0.0133(6) Uani 1 1 d .
H14 H 0.1852 -0.1418 0.7551 0.016 Uiso 1 1 calc R
C15 C 0.2968(3) -0.12711(13) 0.63909(18) 0.0121(5) Uani 1 1 d .
C16 C 0.3421(3) -0.19637(13) 0.63639(18) 0.0134(6) Uani 1 1 d .
H16 H 0.3093 -0.2279 0.6802 0.016 Uiso 1 1 calc R
C17 C 0.4334(3) -0.21814(13) 0.57058(18) 0.0142(6) Uani 1 1 d .
C18 C 0.4866(3) -0.17250(13) 0.50682(18) 0.0148(6) Uani 1 1 d .
H18 H 0.5527 -0.1882 0.4627 0.018 Uiso 1 1 calc R
C19 C 0.4426(3) -0.10469(13) 0.50834(18) 0.0130(6) Uani 1 1 d .
H19 H 0.4798 -0.0738 0.4653 0.016 Uiso 1 1 calc R
C20 C 0.3436(3) -0.08039(13) 0.57259(18) 0.0126(6) Uani 1 1 d .
C21 C 0.4149(3) 0.15081(13) 0.72711(18) 0.0124(6) Uani 1 1 d .
Cl1 Cl -0.07063(9) 0.37874(3) 0.60224(5) 0.01909(16) Uani 1 1 d .
Cl2 Cl 0.48509(9) -0.30433(3) 0.56560(5) 0.02220(17) Uani 1 1 d .
Mn1 Mn 0.15275(5) 0.030793(19) 0.63420(3) 0.01130(10) Uani 1 1 d .
N1 N -0.0385(3) 0.06207(10) 0.69519(15) 0.0108(5) Uani 1 1 d .
N2 N 0.1499(3) -0.04660(10) 0.72463(15) 0.0117(5) Uani 1 1 d .
N3 N 0.3434(3) 0.09849(11) 0.71272(16) 0.0168(5) Uani 1 1 d .
O1 O 0.0793(2) 0.09242(9) 0.53030(12) 0.0145(4) Uani 1 1 d .
O2 O 0.2987(2) -0.01524(9) 0.56840(13) 0.0149(4) Uani 1 1 d .
S1 S 0.51882(9) 0.22309(4) 0.74687(5) 0.02049(17) Uani 1 1 d .

loop_
_atom_site_aniso_label
_atom_site_aniso_U_11
_atom_site_aniso_U_22
_atom_site_aniso_U_33
_atom_site_aniso_U_23
_atom_site_aniso_U_13
_atom_site_aniso_U_12
C1 0.0111(13) 0.0140(15) 0.0138(14) 0.0009(11) 0.0006(11) -0.0003(11)
C2 0.0141(14) 0.0178(15) 0.0138(14) 0.0012(11) 0.0032(11) 0.0038(11)
C3 0.0153(14) 0.0170(15) 0.0144(14) 0.0073(11) 0.0023(11) -0.0030(12)
C4 0.0128(13) 0.0072(13) 0.0181(14) 0.0009(11) 0.0022(11) 0.0013(10)
C5 0.0106(13) 0.0134(14) 0.0137(14) 0.0001(11) 0.0025(11) 0.0002(11)
C6 0.0111(13) 0.0115(14) 0.0149(14) 0.0012(11) 0.0014(11) 0.0008(10)
C7 0.0104(13) 0.0156(14) 0.0118(13) -0.0001(11) 0.0025(11) -0.0007(11)
C8 0.0135(13) 0.0078(13) 0.0177(14) 0.0023(10) 0.0076(11) 0.0004(10)
C9 0.0140(14) 0.0166(15) 0.0166(14) 0.0023(12) 0.0028(11) -0.0028(11)
C10 0.0139(13) 0.0109(14) 0.0198(14) 0.0027(11) 0.0077(11) 0.0034(11)
C11 0.0144(13) 0.0121(13) 0.0090(13) 0.0013(10) 0.0055(10) 0.0031(11)
C12 0.0143(14) 0.0202(16) 0.0138(14) -0.0020(11) 0.0021(11) 0.0032(11)
C13 0.0181(14) 0.0162(15) 0.0194(15) 0.0024(11) 0.0117(12) 0.0051(12)
C14 0.0106(13) 0.0146(15) 0.0142(14) 0.0028(11) 0.0019(11) -0.0017(11)
C15 0.0104(13) 0.0125(14) 0.0133(14) -0.0008(11) 0.0024(10) 0.0011(11)
C16 0.0132(13) 0.0124(14) 0.0132(14) 0.0012(11) 0.0002(11) 0.0008(11)
C17 0.0168(14) 0.0102(14) 0.0140(14) -0.0017(11) 0.0000(11) 0.0039(11)
C18 0.0119(13) 0.0199(15) 0.0116(14) -0.0049(11) 0.0003(11) 0.0010(11)
C19 0.0115(13) 0.0159(15) 0.0119(13) -0.0001(11) 0.0030(11) -0.0011(11)
C20 0.0125(13) 0.0109(14) 0.0139(14) -0.0034(11) 0.0016(11) 0.0000(11)
C21 0.0126(13) 0.0161(15) 0.0096(13) 0.0013(11) 0.0047(11) 0.0062(11)
Cl1 0.0208(4) 0.0099(3) 0.0266(4) 0.0010(3) 0.0057(3) 0.0010(3)
Cl2 0.0308(4) 0.0125(4) 0.0248(4) -0.0008(3) 0.0094(3) 0.0073(3)
Mn1 0.0127(2) 0.0093(2) 0.0131(2) 0.00115(16) 0.00539(16) 0.00095(17)
N1 0.0117(11) 0.0099(11) 0.0114(11) 0.0013(9) 0.0036(9) 0.0000(9)
N2 0.0120(11) 0.0120(12) 0.0122(11) -0.0002(9) 0.0048(9) 0.0000(9)
N3 0.0153(12) 0.0155(13) 0.0194(13) 0.0005(10) 0.0034(10) 0.0004(10)
O1 0.0187(10) 0.0122(10) 0.0136(9) 0.0007(8) 0.0060(8) 0.0012(8)
O2 0.0183(10) 0.0096(10) 0.0199(10) 0.0021(8) 0.0107(8) 0.0020(8)
S1 0.0252(4) 0.0153(4) 0.0235(4) -0.0056(3) 0.0108(3) -0.0055(3)

loop_
_atom_type_symbol
_atom_type_description
_atom_type_scat_dispersion_real
_atom_type_scat_dispersion_imag
_atom_type_scat_source
C C 0.0033 0.0016 'International Tables Vol C Tables 4.2.6.8 and 6.1.1.4'
H H 0.0000 0.0000 'International Tables Vol C Tables 4.2.6.8 and 6.1.1.4'
N N 0.0061 0.0033 'International Tables Vol C Tables 4.2.6.8 and 6.1.1.4'
O O 0.0106 0.0060 'International Tables Vol C Tables 4.2.6.8 and 6.1.1.4'
S S 0.1246 0.1234 'International Tables Vol C Tables 4.2.6.8 and 6.1.1.4'
Cl Cl 0.1484 0.1585 'International Tables Vol C Tables 4.2.6.8 and 6.1.1.4'
Mn Mn 0.3368 0.7283 'International Tables Vol C Tables 4.2.6.8 and 6.1.1.4'

loop_
_geom_angle_atom_site_label_1
_geom_angle_atom_site_label_2
_geom_angle_atom_site_label_3
_geom_angle
O1 C1 C2 119.3(2)
O1 C1 C6 122.8(2)
C2 C1 C6 117.9(2)
C3 C2 C1 121.8(2)
C3 C2 H2 119.1
C1 C2 H2 119.1
C2 C3 C4 119.2(2)
C2 C3 H3 120.4
C4 C3 H3 120.4
C5 C4 C3 121.2(2)
C5 C4 Cl1 119.9(2)
C3 C4 Cl1 118.8(2)
C4 C5 C6 119.7(2)
C4 C5 H5 120.2
C6 C5 H5 120.2
C5 C6 C1 120.0(2)
C5 C6 C7 117.8(2)
C1 C6 C7 122.1(2)
N1 C7 C6 123.9(2)
N1 C7 H7 118.1
C6 C7 H7 118.1
N1 C8 C9 106.9(2)
N1 C8 C10 113.2(2)
C9 C8 C10 109.3(2)
N1 C8 C11 103.91(19)
C9 C8 C11 111.6(2)
C10 C8 C11 111.7(2)
C8 C9 H9A 109.5
C8 C9 H9B 109.5
H9A C9 H9B 109.5
C8 C9 H9C 109.5
H9A C9 H9C 109.5
H9B C9 H9C 109.5
C8 C10 H10A 109.5
C8 C10 H10B 109.5
H10A C10 H10B 109.5
C8 C10 H10C 109.5
H10A C10 H10C 109.5
H10B C10 H10C 109.5
N2 C11 C13 113.0(2)
N2 C11 C12 107.1(2)
C13 C11 C12 108.7(2)
N2 C11 C8 103.65(19)
C13 C11 C8 112.6(2)
C12 C11 C8 111.7(2)
C11 C12 H12A 109.5
C11 C12 H12B 109.5
H12A C12 H12B 109.5
C11 C12 H12C 109.5
H12A C12 H12C 109.5
H12B C12 H12C 109.5
C11 C13 H13A 109.5
C11 C13 H13B 109.5
H13A C13 H13B 109.5
C11 C13 H13C 109.5
H13A C13 H13C 109.5
H13B C13 H13C 109.5
N2 C14 C15 126.2(2)
N2 C14 H14 116.9
C15 C14 H14 116.9
C16 C15 C20 120.0(2)
C16 C15 C14 117.0(2)
C20 C15 C14 123.0(2)
C17 C16 C15 119.8(2)
C17 C16 H16 120.1
C15 C16 H16 120.1
C16 C17 C18 121.1(2)
C16 C17 Cl2 119.7(2)
C18 C17 Cl2 119.2(2)
C19 C18 C17 119.7(2)
C19 C18 H18 120.2
C17 C18 H18 120.2
C18 C19 C20 121.1(2)
C18 C19 H19 119.4
C20 C19 H19 119.4
O2 C20 C19 118.8(2)
O2 C20 C15 123.1(2)
C19 C20 C15 118.2(2)
N3 C21 S1 178.7(2)
O2 Mn1 O1 92.36(8)
O2 Mn1 N2 92.67(8)
O1 Mn1 N2 160.42(8)
O2 Mn1 N1 167.08(8)
O1 Mn1 N1 90.41(8)
N2 Mn1 N1 80.73(8)
O2 Mn1 N3 96.67(8)
O1 Mn1 N3 93.34(8)
N2 Mn1 N3 104.85(9)
N1 Mn1 N3 95.76(8)
C7 N1 C8 123.0(2)
C7 N1 Mn1 121.91(17)
C8 N1 Mn1 115.10(15)
C14 N2 C11 121.5(2)
C14 N2 Mn1 124.03(18)
C11 N2 Mn1 114.21(15)
C21 N3 Mn1 154.1(2)
C1 O1 Mn1 119.98(15)
C20 O2 Mn1 129.34(16)

loop_
_geom_bond_atom_site_label_1
_geom_bond_atom_site_label_2
_geom_bond_distance
C1 O1 1.330(3)
C1 C2 1.399(3)
C1 C6 1.420(3)
C2 C3 1.384(4)
C2 H2 0.9500
C3 C4 1.389(4)
C3 H3 0.9500
C4 C5 1.377(3)
C4 Cl1 1.750(3)
C5 C6 1.407(3)
C5 H5 0.9500
C6 C7 1.448(3)
C7 N1 1.293(3)
C7 H7 0.9500
C8 N1 1.497(3)
C8 C9 1.531(3)
C8 C10 1.532(3)
C8 C11 1.569(3)
C9 H9A 0.9800
C9 H9B 0.9800
C9 H9C 0.9800
C10 H10A 0.9800
C10 H10B 0.9800
C10 H10C 0.9800
C11 N2 1.505(3)
C11 C13 1.529(3)
C11 C12 1.537(3)
C12 H12A 0.9800
C12 H12B 0.9800
C12 H12C 0.9800
C13 H13A 0.9800
C13 H13B 0.9800
C13 H13C 0.9800
C14 N2 1.297(3)
C14 C15 1.433(3)
C14 H14 0.9500
C15 C16 1.408(3)
C15 C20 1.418(3)
C16 C17 1.366(3)
C16 H16 0.9500
C17 C18 1.399(4)
C17 Cl2 1.745(3)
C18 C19 1.377(3)
C18 H18 0.9500
C19 C20 1.407(3)
C19 H19 0.9500
C20 O2 1.325(3)
C21 N3 1.167(3)
C21 S1 1.631(3)
Mn1 O2 1.8687(18)
Mn1 O1 1.8842(17)
Mn1 N2 1.985(2)
Mn1 N1 1.998(2)
Mn1 N3 2.120(2)
